data_7059995
loop_
_publ_author_name
'Zhou, Chuan-Cong'
'Yan, Hui'
'Liu, Hou-Ting'
'Li, Rong-Yun'
'Lu, Jing'
'Wang, Su-Na'
'Li, Yun-Wu'

_publ_section_title
;
 Proton conductivity studies on five isostructural MOFs with different
 acidity induced by metal cations
;
_journal_issue 41
_journal_name_full 'New Journal of Chemistry'
_journal_page_first 17821
_journal_page_last 17830
_journal_paper_doi 10.1039/D0NJ04179C
_journal_volume 44
_journal_year 2020
_chemical_formula_sum 'C25 H20 N5 O8 Zn1.5'
_chemical_formula_weight 616.51
_space_group_crystal_system monoclinic
_space_group_IT_number 15
_space_group_name_Hall '-I 2ya'
_space_group_name_H-M_alt 'I 1 2/a 1'
_atom_sites_solution_hydrogens mixed
_audit_creation_method SHELXL-2018/3
_audit_update_record
;
2020-09-12 deposited with the CCDC.	2020-09-17 downloaded from the CCDC.
;
_cell_angle_alpha 90
_cell_angle_beta 99.996(5)
_cell_angle_gamma 90
_cell_formula_units_Z 8
_cell_length_a 15.3323(17)
_cell_length_b 13.6260(6)
_cell_length_c 26.3724(13)
_cell_measurement_reflns_used 4917
_cell_measurement_temperature 293(2)
_cell_measurement_theta_max 71.1700
_cell_measurement_theta_min 3.6090
_cell_volume 5426.0(7)
_computing_cell_refinement 'CrysAlisPro 1.171.39.35c (Rigaku OD, 2017)'
_computing_data_collection 'CrysAlisPro 1.171.39.35c (Rigaku OD, 2017)'
_computing_data_reduction 'CrysAlisPro 1.171.39.35c (Rigaku OD, 2017)'
_computing_molecular_graphics 'SHELXL-2018/3 (Sheldrick, 2018)'
_computing_publication_material 'SHELXL-2018/3 (Sheldrick, 2018)'
_computing_structure_refinement 'SHELXL-2018/3 (Sheldrick, 2018)'
_computing_structure_solution 'SHELXL-2018/3 (Sheldrick, 2018)'
_diffrn_ambient_temperature 293(2)
_diffrn_detector_area_resol_mean 8.1281
_diffrn_measured_fraction_theta_full 0.988
_diffrn_measured_fraction_theta_max 0.988
_diffrn_measurement_device_type 'Xcalibur, Eos, Gemini'
_diffrn_measurement_method '\w scans'
_diffrn_radiation_type CuK\a
_diffrn_radiation_wavelength 1.54184
_diffrn_reflns_av_R_equivalents 0.0316
_diffrn_reflns_av_unetI/netI 0.0498
_diffrn_reflns_Laue_measured_fraction_full 0.988
_diffrn_reflns_Laue_measured_fraction_max 0.988
_diffrn_reflns_limit_h_max 18
_diffrn_reflns_limit_h_min -11
_diffrn_reflns_limit_k_max 16
_diffrn_reflns_limit_k_min -16
_diffrn_reflns_limit_l_max 30
_diffrn_reflns_limit_l_min -31
_diffrn_reflns_number 10673
_diffrn_reflns_point_group_measured_fraction_full 0.988
_diffrn_reflns_point_group_measured_fraction_max 0.988
_diffrn_reflns_theta_full 67.245
_diffrn_reflns_theta_max 67.245
_diffrn_reflns_theta_min 3.403
_diffrn_source 'fine-focus sealed X-ray tube'
_exptl_absorpt_coefficient_mu 2.210
_exptl_absorpt_correction_T_max 1.00000
_exptl_absorpt_correction_T_min 0.64156
_exptl_absorpt_correction_type multi-scan
_exptl_absorpt_process_details sadabs
_exptl_crystal_colour colourless
_exptl_crystal_density_diffrn 1.509
_exptl_crystal_description block
_exptl_crystal_F_000 2512
_exptl_crystal_size_max 0.120
_exptl_crystal_size_mid 0.110
_exptl_crystal_size_min 0.110
_refine_diff_density_max 0.877
_refine_diff_density_min -0.565
_refine_diff_density_rms 0.088
_refine_ls_extinction_method none
_refine_ls_goodness_of_fit_ref 1.069
_refine_ls_hydrogen_treatment constr
_refine_ls_matrix_type full
_refine_ls_number_parameters 360
_refine_ls_number_reflns 4822
_refine_ls_number_restraints 888
_refine_ls_restrained_S_all 1.172
_refine_ls_R_factor_all 0.0568
_refine_ls_R_factor_gt 0.0490
_refine_ls_shift/su_max 0.000
_refine_ls_shift/su_mean 0.000
_refine_ls_structure_factor_coef Fsqd
_refine_ls_weighting_details 'w=1/[\s^2^(Fo^2^)+(0.0710P)^2^+6.1205P] where P=(Fo^2^+2Fc^2^)/3'
_refine_ls_weighting_scheme calc
_refine_ls_wR_factor_gt 0.1265
_refine_ls_wR_factor_ref 0.1357
_reflns_Friedel_coverage 0.000
_reflns_number_gt 4175
_reflns_number_total 4822
_reflns_threshold_expression 'I > 2\s(I)'
_cod_data_source_file d0nj04179c2.cif
_cod_data_source_block exp_9964
_cod_depositor_comments 'Adding full bibliography for 7059993--7059997.cif.'
_cod_original_sg_symbol_H-M 'I 2/a'
_cod_original_formula_sum 'C25 H20 N5 O8 Zn1.50'
_cod_database_code 7059995
_shelx_shelxl_version_number 2018/3
_shelx_space_group_comment
;
The symmetry employed for this shelxl refinement is uniquely defined
by the following loop, which should always be used as a source of
symmetry information in preference to the above space-group names.
They are only intended as comments.
;
_shelx_estimated_absorpt_t_min 0.777
_shelx_estimated_absorpt_t_max 0.793

loop_
_space_group_symop_operation_xyz
'x, y, z'
'-x+1/2, y, -z'
'x+1/2, y+1/2, z+1/2'
'-x+1, y+1/2, -z+1/2'
'-x, -y, -z'
'x-1/2, -y, z'
'-x+1/2, -y+1/2, -z+1/2'
'x, -y+1/2, z+1/2'

loop_
_atom_site_label
_atom_site_type_symbol
_atom_site_fract_x
_atom_site_fract_y
_atom_site_fract_z
_atom_site_U_iso_or_equiv
_atom_site_adp_type
_atom_site_occupancy
_atom_site_site_symmetry_order
_atom_site_calc_flag
_atom_site_refinement_flags_posn
_atom_site_refinement_flags_adp
_atom_site_refinement_flags_occupancy
_atom_site_disorder_assembly
_atom_site_disorder_group
Zn2 Zn 0.69231(3) 0.88088(3) 0.34897(2) 0.02500(15) Uani 1 1 d . U . . .
Zn1 Zn 0.750000 0.750000 0.750000 0.02230(16) Uani 1 2 d S U P . .
N1 N 0.6237(2) 0.9287(2) 0.40549(11) 0.0415(7) Uani 1 1 d . U . . .
N2 N 0.8474(5) 1.1286(5) 0.3284(3) 0.1050(18) Uani 1 1 d . U . . .
N3 N 0.4659(2) 0.6277(2) 0.47396(11) 0.0359(6) Uani 1 1 d . U . . .
N4 N 0.3699(2) 0.5361(3) 0.50664(12) 0.0488(8) Uani 1 1 d . U . . .
N5 N 0.3640(2) 0.5128(3) 0.45602(12) 0.0460(7) Uani 1 1 d . U . . .
O1 O 0.31207(16) 0.37866(17) 0.27269(9) 0.0329(5) Uani 1 1 d . U . . .
O2 O 0.38639(19) 0.4371(2) 0.21366(9) 0.0458(7) Uani 1 1 d . U . . .
O3 O 0.63450(15) 0.68422(18) 0.27316(8) 0.0316(5) Uani 1 1 d . U . . .
O4 O 0.63565(19) 0.7459(2) 0.35127(10) 0.0424(6) Uani 1 1 d . U . . .
O5 O 0.69413(17) 0.8140(2) 0.59410(9) 0.0396(6) Uani 1 1 d . U . . .
O6 O 0.69763(14) 0.81535(17) 0.67715(8) 0.0284(5) Uani 1 1 d . U . . .
O7 O 0.7647(3) 1.0147(3) 0.35795(15) 0.0689(9) Uani 1 1 d . U . . .
O8 O 0.2849(3) 0.4027(3) 0.56921(18) 0.0910(13) Uani 1 1 d . U . . .
H8A H 0.232655 0.414051 0.574426 0.109 Uiso 1 1 d R U . . .
H8B H 0.314765 0.357902 0.586746 0.109 Uiso 1 1 d R U . . .
C1 C 0.4189(2) 0.5014(3) 0.29804(12) 0.0303(6) Uani 1 1 d . U . . .
C2 C 0.4875(2) 0.5601(3) 0.28696(12) 0.0303(6) Uani 1 1 d . U . . .
H2 H 0.502677 0.558383 0.254318 0.036 Uiso 1 1 calc R U . . .
C3 C 0.5335(2) 0.6213(2) 0.32475(12) 0.0293(6) Uani 1 1 d . U . . .
C4 C 0.5103(2) 0.6226(2) 0.37331(12) 0.0305(6) Uani 1 1 d . U . . .
H4 H 0.541021 0.663118 0.398646 0.037 Uiso 1 1 calc R U . . .
C5 C 0.4418(2) 0.5643(3) 0.38479(12) 0.0321(7) Uani 1 1 d . U . . .
C6 C 0.3955(2) 0.5044(3) 0.34695(12) 0.0310(6) Uani 1 1 d . U . . .
H6 H 0.348840 0.466212 0.354088 0.037 Uiso 1 1 calc R U . . .
C7 C 0.3682(2) 0.4332(2) 0.25808(12) 0.0293(6) Uani 1 1 d . U . . .
C8 C 0.6072(2) 0.6890(2) 0.31476(12) 0.0270(6) Uani 1 1 d . U . . .
C9 C 0.4220(2) 0.5692(3) 0.43754(13) 0.0350(7) Uani 1 1 d . U . . .
C10 C 0.4301(2) 0.6066(3) 0.51574(13) 0.0373(7) Uani 1 1 d . U . . .
C11 C 0.4588(2) 0.6533(3) 0.56598(13) 0.0380(7) Uani 1 1 d . U . . .
C12 C 0.5408(2) 0.6993(3) 0.57570(12) 0.0322(7) Uani 1 1 d . U . . .
H12 H 0.575735 0.701010 0.550199 0.039 Uiso 1 1 calc R U . . .
C13 C 0.5712(2) 0.7427(3) 0.62325(12) 0.0295(6) Uani 1 1 d . U . . .
C14 C 0.6595(2) 0.7920(2) 0.63181(12) 0.0285(6) Uani 1 1 d . U . . .
C15 C 0.5186(3) 0.7415(3) 0.66107(13) 0.0400(8) Uani 1 1 d . U . . .
H15 H 0.538341 0.770795 0.692831 0.048 Uiso 1 1 calc R U . . .
C16 C 0.4364(3) 0.6961(4) 0.65115(15) 0.0503(9) Uani 1 1 d . U . . .
H16 H 0.401003 0.695197 0.676420 0.060 Uiso 1 1 calc R U . . .
C17 C 0.4067(3) 0.6522(4) 0.60395(15) 0.0489(9) Uani 1 1 d . U . . .
H17 H 0.351490 0.621927 0.597719 0.059 Uiso 1 1 calc R U . . .
C18 C 0.6319(4) 0.8826(4) 0.44963(17) 0.0614(11) Uani 1 1 d . U . . .
H18 H 0.671265 0.830242 0.455803 0.074 Uiso 1 1 calc R U . . .
C19 C 0.5840(4) 0.9093(4) 0.48756(17) 0.0654(12) Uani 1 1 d . U . . .
H19 H 0.591423 0.874609 0.518382 0.078 Uiso 1 1 calc R U . . .
C20 C 0.5267(3) 0.9851(4) 0.48002(15) 0.0531(10) Uani 1 1 d . U . . .
C21 C 0.5106(4) 1.0251(5) 0.43202(19) 0.0788(14) Uani 1 1 d . U . . .
H21 H 0.466015 1.071568 0.423511 0.095 Uiso 1 1 calc R U . . .
C22 C 0.5611(4) 0.9961(4) 0.39602(19) 0.0717(12) Uani 1 1 d . U . . .
H22 H 0.550523 1.025463 0.363687 0.086 Uiso 1 1 calc R U . . .
C23 C 0.8079(4) 1.0432(5) 0.3262(3) 0.0775(14) Uani 1 1 d . U . . .
H23 H 0.813042 1.001911 0.298783 0.093 Uiso 1 1 calc R U . . .
C24 C 0.8422(7) 1.1928(7) 0.3734(5) 0.147(3) Uani 1 1 d . U . . .
H24A H 0.794971 1.239169 0.364399 0.221 Uiso 1 1 calc R U . . .
H24B H 0.897210 1.227242 0.383022 0.221 Uiso 1 1 calc R U . . .
H24C H 0.831178 1.153305 0.401753 0.221 Uiso 1 1 calc R U . . .
C25 C 0.9017(7) 1.1589(8) 0.2925(4) 0.140(3) Uani 1 1 d . U . . .
H25A H 0.910462 1.104650 0.270682 0.210 Uiso 1 1 calc R U . . .
H25B H 0.958008 1.180735 0.310794 0.210 Uiso 1 1 calc R U . . .
H25C H 0.873266 1.211642 0.271838 0.210 Uiso 1 1 calc R U . . .

loop_
_atom_site_aniso_label
_atom_site_aniso_U_11
_atom_site_aniso_U_22
_atom_site_aniso_U_33
_atom_site_aniso_U_23
_atom_site_aniso_U_13
_atom_site_aniso_U_12
Zn2 0.0311(2) 0.0266(2) 0.0189(2) -0.00103(15) 0.00898(16) 0.00144(16)
Zn1 0.0287(3) 0.0233(3) 0.0148(3) 0.0002(2) 0.0035(2) -0.0058(2)
N1 0.0587(17) 0.0440(16) 0.0267(13) 0.0046(12) 0.0208(12) 0.0162(14)
N2 0.110(4) 0.076(3) 0.135(4) -0.003(3) 0.038(3) -0.044(3)
N3 0.0434(14) 0.0437(15) 0.0222(12) -0.0082(11) 0.0103(11) -0.0188(12)
N4 0.0547(17) 0.0620(19) 0.0317(14) -0.0086(14) 0.0136(13) -0.0242(15)
N5 0.0496(16) 0.0606(18) 0.0298(14) -0.0060(13) 0.0122(12) -0.0204(15)
O1 0.0408(12) 0.0320(12) 0.0267(11) -0.0077(9) 0.0081(9) -0.0142(10)
O2 0.0564(15) 0.0609(17) 0.0216(11) -0.0118(11) 0.0111(10) -0.0263(13)
O3 0.0368(11) 0.0379(12) 0.0217(10) -0.0019(9) 0.0099(9) -0.0088(10)
O4 0.0545(14) 0.0465(14) 0.0291(12) -0.0086(10) 0.0159(11) -0.0245(12)
O5 0.0408(12) 0.0567(15) 0.0212(11) 0.0051(10) 0.0050(9) -0.0105(11)
O6 0.0332(11) 0.0312(11) 0.0195(10) 0.0000(8) 0.0013(8) -0.0016(9)
O7 0.086(2) 0.0435(16) 0.084(2) -0.0095(16) 0.0335(18) -0.0220(16)
O8 0.070(2) 0.102(3) 0.100(3) 0.052(2) 0.014(2) 0.028(2)
C1 0.0385(15) 0.0306(15) 0.0221(14) -0.0046(12) 0.0059(12) -0.0093(13)
C2 0.0394(15) 0.0317(15) 0.0211(13) -0.0009(11) 0.0094(12) -0.0054(13)
C3 0.0327(15) 0.0302(15) 0.0257(14) -0.0003(12) 0.0072(12) -0.0066(12)
C4 0.0353(15) 0.0330(15) 0.0239(14) -0.0062(12) 0.0066(12) -0.0094(12)
C5 0.0404(15) 0.0358(15) 0.0213(13) -0.0040(12) 0.0087(12) -0.0087(13)
C6 0.0379(15) 0.0324(15) 0.0237(14) -0.0047(12) 0.0081(12) -0.0143(13)
C7 0.0368(15) 0.0295(15) 0.0213(14) -0.0042(12) 0.0039(12) -0.0084(13)
C8 0.0294(14) 0.0291(15) 0.0223(14) 0.0009(11) 0.0037(11) -0.0040(12)
C9 0.0408(16) 0.0420(17) 0.0245(14) -0.0080(13) 0.0122(12) -0.0128(14)
C10 0.0423(16) 0.0480(18) 0.0235(14) -0.0091(13) 0.0113(12) -0.0162(14)
C11 0.0428(16) 0.0476(18) 0.0250(14) -0.0082(13) 0.0094(13) -0.0113(15)
C12 0.0358(15) 0.0392(16) 0.0226(13) -0.0018(12) 0.0079(12) -0.0069(13)
C13 0.0339(15) 0.0338(16) 0.0206(13) -0.0012(12) 0.0041(11) -0.0025(12)
C14 0.0324(14) 0.0310(15) 0.0214(14) 0.0019(12) 0.0025(12) 0.0001(12)
C15 0.0430(17) 0.055(2) 0.0231(15) -0.0097(14) 0.0077(13) -0.0055(15)
C16 0.0437(18) 0.078(2) 0.0328(17) -0.0132(17) 0.0172(14) -0.0144(18)
C17 0.0446(18) 0.072(2) 0.0323(17) -0.0117(17) 0.0137(14) -0.0175(18)
C18 0.083(2) 0.071(2) 0.0357(18) 0.0145(17) 0.0263(18) 0.043(2)
C19 0.090(3) 0.080(3) 0.0333(18) 0.0197(18) 0.0296(19) 0.045(2)
C20 0.074(2) 0.062(2) 0.0297(17) 0.0110(16) 0.0274(17) 0.037(2)
C21 0.112(3) 0.087(3) 0.047(2) 0.023(2) 0.039(2) 0.064(3)
C22 0.103(3) 0.078(3) 0.042(2) 0.0195(19) 0.034(2) 0.047(2)
C23 0.082(3) 0.061(3) 0.092(3) -0.001(3) 0.024(3) -0.021(3)
C24 0.167(7) 0.097(5) 0.183(7) -0.032(6) 0.043(6) -0.045(5)
C25 0.146(6) 0.125(6) 0.165(7) 0.016(6) 0.068(6) -0.045(5)

loop_
_atom_type_symbol
_atom_type_description
_atom_type_scat_dispersion_real
_atom_type_scat_dispersion_imag
_atom_type_scat_source
C C 0.0181 0.0091 'International Tables Vol C Tables 4.2.6.8 and 6.1.1.4'
H H 0.0000 0.0000 'International Tables Vol C Tables 4.2.6.8 and 6.1.1.4'
N N 0.0311 0.0180 'International Tables Vol C Tables 4.2.6.8 and 6.1.1.4'
O O 0.0492 0.0322 'International Tables Vol C Tables 4.2.6.8 and 6.1.1.4'
Zn Zn -1.5491 0.6778 'International Tables Vol C Tables 4.2.6.8 and 6.1.1.4'

loop_
_geom_angle_atom_site_label_1
_geom_angle_atom_site_label_2
_geom_angle_atom_site_label_3
_geom_angle
_geom_angle_site_symmetry_1
_geom_angle_site_symmetry_3
_geom_angle_publ_flag
O2 Zn2 O4 99.74(13) 4 . ?
O2 Zn2 N1 99.40(12) 4 . ?
O4 Zn2 N1 89.42(12) . . ?
O2 Zn2 O7 89.55(15) 4 . ?
O4 Zn2 O7 170.67(14) . . ?
N1 Zn2 O7 88.34(14) . . ?
O2 Zn2 O6 106.82(9) 4 2_656 ?
O4 Zn2 O6 89.84(10) . 2_656 ?
N1 Zn2 O6 153.51(11) . 2_656 ?
O7 Zn2 O6 88.14(12) . 2_656 ?
O2 Zn2 O5 165.62(10) 4 2_656 ?
O4 Zn2 O5 84.31(11) . 2_656 ?
N1 Zn2 O5 94.40(11) . 2_656 ?
O7 Zn2 O5 86.83(14) . 2_656 ?
O6 Zn2 O5 59.19(8) 2_656 2_656 ?
O2 Zn2 C14 136.78(10) 4 2_656 ?
O4 Zn2 C14 86.29(12) . 2_656 ?
N1 Zn2 C14 123.56(12) . 2_656 ?
O7 Zn2 C14 87.42(14) . 2_656 ?
O6 Zn2 C14 30.02(9) 2_656 2_656 ?
O5 Zn2 C14 29.17(9) 2_656 2_656 ?
O1 Zn1 O1 180.0 5_666 3 ?
O1 Zn1 O6 90.64(9) 5_666 . ?
O1 Zn1 O6 89.36(9) 3 . ?
O1 Zn1 O6 89.36(9) 5_666 7_666 ?
O1 Zn1 O6 90.64(9) 3 7_666 ?
O6 Zn1 O6 180.0 . 7_666 ?
O1 Zn1 O3 85.65(10) 5_666 2_656 ?
O1 Zn1 O3 94.35(10) 3 2_656 ?
O6 Zn1 O3 96.69(8) . 2_656 ?
O6 Zn1 O3 83.31(8) 7_666 2_656 ?
O1 Zn1 O3 94.35(10) 5_666 8_565 ?
O1 Zn1 O3 85.65(10) 3 8_565 ?
O6 Zn1 O3 83.31(8) . 8_565 ?
O6 Zn1 O3 96.69(8) 7_666 8_565 ?
O3 Zn1 O3 180.0 2_656 8_565 ?
C18 N1 C22 117.2(3) . . ?
C18 N1 Zn2 120.4(3) . . ?
C22 N1 Zn2 121.7(3) . . ?
C23 N2 C25 123.1(8) . . ?
C23 N2 C24 118.1(7) . . ?
C25 N2 C24 118.5(7) . . ?
C9 N3 C10 103.6(3) . . ?
C10 N4 N5 105.8(3) . . ?
C9 N5 N4 106.9(3) . . ?
C7 O1 Zn1 137.3(2) . 3_444 ?
C7 O2 Zn2 123.4(2) . 4_545 ?
C8 O3 Zn1 130.2(2) . 2_656 ?
C8 O4 Zn2 128.9(2) . . ?
C14 O5 Zn2 87.33(19) . 2_656 ?
C14 O6 Zn2 93.55(19) . 2_656 ?
C14 O6 Zn1 140.8(2) . . ?
Zn2 O6 Zn1 105.66(9) 2_656 . ?
C23 O7 Zn2 122.2(4) . . ?
H8A O8 H8B 118.5 . . ?
C2 C1 C6 120.1(3) . . ?
C2 C1 C7 121.4(3) . . ?
C6 C1 C7 118.5(3) . . ?
C1 C2 C3 120.0(3) . . ?
C1 C2 H2 120.0 . . ?
C3 C2 H2 120.0 . . ?
C4 C3 C2 119.2(3) . . ?
C4 C3 C8 118.1(3) . . ?
C2 C3 C8 122.6(3) . . ?
C3 C4 C5 121.2(3) . . ?
C3 C4 H4 119.4 . . ?
C5 C4 H4 119.4 . . ?
C6 C5 C4 119.4(3) . . ?
C6 C5 C9 122.8(3) . . ?
C4 C5 C9 117.8(3) . . ?
C5 C6 C1 120.0(3) . . ?
C5 C6 H6 120.0 . . ?
C1 C6 H6 120.0 . . ?
O1 C7 O2 126.3(3) . . ?
O1 C7 C1 116.7(3) . . ?
O2 C7 C1 117.0(3) . . ?
O3 C8 O4 125.8(3) . . ?
O3 C8 C3 119.8(3) . . ?
O4 C8 C3 114.4(3) . . ?
N5 C9 N3 111.5(3) . . ?
N5 C9 C5 125.4(3) . . ?
N3 C9 C5 123.0(3) . . ?
N4 C10 N3 112.2(3) . . ?
N4 C10 C11 124.6(3) . . ?
N3 C10 C11 123.1(3) . . ?
C17 C11 C12 119.3(3) . . ?
C17 C11 C10 121.9(3) . . ?
C12 C11 C10 118.8(3) . . ?
C11 C12 C13 120.6(3) . . ?
C11 C12 H12 119.7 . . ?
C13 C12 H12 119.7 . . ?
C15 C13 C12 119.8(3) . . ?
C15 C13 C14 121.5(3) . . ?
C12 C13 C14 118.8(3) . . ?
O5 C14 O6 119.9(3) . . ?
O5 C14 C13 119.3(3) . . ?
O6 C14 C13 120.7(3) . . ?
O5 C14 Zn2 63.49(18) . 2_656 ?
O6 C14 Zn2 56.43(16) . 2_656 ?
C13 C14 Zn2 176.7(2) . 2_656 ?
C16 C15 C13 119.5(3) . . ?
C16 C15 H15 120.2 . . ?
C13 C15 H15 120.2 . . ?
C17 C16 C15 120.6(4) . . ?
C17 C16 H16 119.7 . . ?
C15 C16 H16 119.7 . . ?
C16 C17 C11 120.2(4) . . ?
C16 C17 H17 119.9 . . ?
C11 C17 H17 119.9 . . ?
N1 C18 C19 122.2(4) . . ?
N1 C18 H18 118.9 . . ?
C19 C18 H18 118.9 . . ?
C20 C19 C18 120.5(4) . . ?
C20 C19 H19 119.8 . . ?
C18 C19 H19 119.8 . . ?
C19 C20 C21 116.9(4) . . ?
C19 C20 C20 121.7(5) . 5_676 ?
C21 C20 C20 120.8(5) . 5_676 ?
C20 C21 C22 119.4(4) . . ?
C20 C21 H21 120.3 . . ?
C22 C21 H21 120.3 . . ?
N1 C22 C21 122.9(4) . . ?
N1 C22 H22 118.5 . . ?
C21 C22 H22 118.5 . . ?
O7 C23 N2 123.8(7) . . ?
O7 C23 H23 118.1 . . ?
N2 C23 H23 118.1 . . ?
N2 C24 H24A 109.5 . . ?
N2 C24 H24B 109.5 . . ?
H24A C24 H24B 109.5 . . ?
N2 C24 H24C 109.5 . . ?
H24A C24 H24C 109.5 . . ?
H24B C24 H24C 109.5 . . ?
N2 C25 H25A 109.5 . . ?
N2 C25 H25B 109.5 . . ?
H25A C25 H25B 109.5 . . ?
N2 C25 H25C 109.5 . . ?
H25A C25 H25C 109.5 . . ?
H25B C25 H25C 109.5 . . ?

loop_
_geom_bond_atom_site_label_1
_geom_bond_atom_site_label_2
_geom_bond_distance
_geom_bond_site_symmetry_2
_geom_bond_publ_flag
Zn2 O2 2.020(2) 4 ?
Zn2 O4 2.039(3) . ?
Zn2 N1 2.073(3) . ?
Zn2 O7 2.126(3) . ?
Zn2 O6 2.127(2) 2_656 ?
Zn2 O5 2.282(2) 2_656 ?
Zn2 C14 2.547(3) 2_656 ?
Zn1 O1 2.035(2) 5_666 ?
Zn1 O1 2.035(2) 3 ?
Zn1 O6 2.143(2) . ?
Zn1 O6 2.143(2) 7_666 ?
Zn1 O3 2.165(2) 2_656 ?
Zn1 O3 2.165(2) 8_565 ?
N1 C18 1.309(5) . ?
N1 C22 1.321(6) . ?
N2 C23 1.308(8) . ?
N2 C25 1.427(9) . ?
N2 C24 1.486(11) . ?
N3 C9 1.337(4) . ?
N3 C10 1.344(4) . ?
N4 C10 1.325(5) . ?
N4 N5 1.360(4) . ?
N5 C9 1.330(5) . ?
O1 C7 1.247(4) . ?
O2 C7 1.252(4) . ?
O3 C8 1.242(4) . ?
O4 C8 1.254(4) . ?
O5 C14 1.243(4) . ?
O6 C14 1.277(4) . ?
O7 C23 1.217(7) . ?
O8 H8A 0.8500 . ?
O8 H8B 0.8500 . ?
C1 C2 1.392(5) . ?
C1 C6 1.398(4) . ?
C1 C7 1.515(4) . ?
C2 C3 1.394(5) . ?
C2 H2 0.9300 . ?
C3 C4 1.388(4) . ?
C3 C8 1.517(4) . ?
C4 C5 1.390(5) . ?
C4 H4 0.9300 . ?
C5 C6 1.386(5) . ?
C5 C9 1.476(4) . ?
C6 H6 0.9300 . ?
C10 C11 1.467(5) . ?
C11 C17 1.385(5) . ?
C11 C12 1.388(5) . ?
C12 C13 1.392(5) . ?
C12 H12 0.9300 . ?
C13 C15 1.387(5) . ?
C13 C14 1.492(5) . ?
C15 C16 1.387(6) . ?
C15 H15 0.9300 . ?
C16 C17 1.385(6) . ?
C16 H16 0.9300 . ?
C17 H17 0.9300 . ?
C18 C19 1.389(6) . ?
C18 H18 0.9300 . ?
C19 C20 1.348(6) . ?
C19 H19 0.9300 . ?
C20 C21 1.361(6) . ?
C20 C20 1.498(7) 5_676 ?
C21 C22 1.383(6) . ?
C21 H21 0.9300 . ?
C22 H22 0.9300 . ?
C23 H23 0.9300 . ?
C24 H24A 0.9600 . ?
C24 H24B 0.9600 . ?
C24 H24C 0.9600 . ?
C25 H25A 0.9600 . ?
C25 H25B 0.9600 . ?
C25 H25C 0.9600 . ?

loop_
_geom_hbond_atom_site_label_D
_geom_hbond_atom_site_label_H
_geom_hbond_atom_site_label_A
_geom_hbond_distance_DH
_geom_hbond_distance_HA
_geom_hbond_distance_DA
_geom_hbond_angle_DHA
_geom_hbond_site_symmetry_A
_geom_hbond_publ_flag
O8 H8A N5 0.85 2.06 2.717(5) 133.7 2_556 yes
O8 H8B O4 0.85 2.20 3.016(5) 162.2 5_666 yes
